data_2214183
loop_
_publ_author_name
'Boudina, Aicha'
'Baouid, Abdesselam'
'Hasnaoui, Aissa'
'Eddike, Driss'
'Tillard, Monique'

_publ_section_title
;<i>rac</i>-Ethyl
 (8a<i>R</i>,9a<i>S</i>)-8a-methyl-8-(4-nitrophenyl)-9a,10-diphenyl-12-(<i>p</i>-tolyl)-9,9a-dihydro-8a<i>H</i>-di-1,2,4-triazolo[4,3-<i>a</i>:3',4'-<i>d</i>][1,5]benzodiazepine-6-carboxylate
;
_journal_coeditor_code FB2049
_journal_issue 7
_journal_name_full 'Acta Crystallographica Section E'
_journal_page_first o3301
_journal_page_last o3302
_journal_paper_doi 10.1107/S1600536807030103
_journal_volume 63
_journal_year 2007
_chemical_formula_iupac 'C40 H35 N7 O4'
_chemical_formula_moiety 'C40 H35 N7 O4'
_chemical_formula_sum 'C40 H35 N7 O4'
_chemical_formula_weight 677.75
_chemical_name_systematic
;
rac-Ethyl (8a<i>R</i>,9a<i>S</i>)-8a-methyl-8-(4-nitrophenyl)-9a,10-
diphenyl-12-(p-tolyl)-9,9a-dihydro-8a<i>H</i>-di-1,2,4-
triazolo[4,3-a:3',4'-d][1,5]benzodiazepine-6-carboxylate
;
_space_group_IT_number 14
_symmetry_cell_setting monoclinic
_symmetry_space_group_name_Hall '-P 2ybc'
_symmetry_space_group_name_H-M 'P 1 21/c 1'
_atom_sites_solution_hydrogens difmap
_atom_sites_solution_primary direct
_atom_sites_solution_secondary difmap
_cell_angle_alpha 90.00
_cell_angle_beta 114.011(5)
_cell_angle_gamma 90.00
_cell_formula_units_Z 4
_cell_length_a 9.4951(6)
_cell_length_b 21.4360(10)
_cell_length_c 18.8850(10)
_cell_measurement_reflns_used 6080
_cell_measurement_temperature 293(2)
_cell_measurement_theta_max 25.00
_cell_measurement_theta_min 3.09
_cell_volume 3511.2(4)
_computing_cell_refinement 'CrysAlis CCD'
_computing_data_collection 'CrysAlis CCD  (Oxford Diffraction, 2004)'
_computing_data_reduction 'CrysAlis RED  (Oxford Diffraction, 2004)'
_computing_molecular_graphics 'ORTEP-3 for Windows (Version 1.075; Farrugia, 1997)'
_computing_publication_material 'WinGX (Farrugia, 1999)'
_computing_structure_refinement 'SHELXL97 (Sheldrick, 1997)'
_computing_structure_solution 'SHELXS97 (Sheldrick, 1990)'
_diffrn_ambient_temperature 293(2)
_diffrn_measured_fraction_theta_full 0.983
_diffrn_measured_fraction_theta_max 0.5232
_diffrn_measurement_device_type 'Oxford Diffraction Xcalibur CCD'
_diffrn_measurement_method \w
_diffrn_radiation_monochromator graphite
_diffrn_radiation_source 'fine-focus sealed tube'
_diffrn_radiation_type MoK\a
_diffrn_radiation_wavelength 0.71073
_diffrn_reflns_av_R_equivalents 0.0580
_diffrn_reflns_av_sigmaI/netI 0.0207
_diffrn_reflns_limit_h_max 13
_diffrn_reflns_limit_h_min -14
_diffrn_reflns_limit_k_max 31
_diffrn_reflns_limit_k_min -31
_diffrn_reflns_limit_l_max 25
_diffrn_reflns_limit_l_min -25
_diffrn_reflns_number 59538
_diffrn_reflns_theta_full 25.00
_diffrn_reflns_theta_max 32.40
_diffrn_reflns_theta_min 3.09
_diffrn_standards_number 0
_exptl_absorpt_coefficient_mu 0.085
_exptl_absorpt_correction_type none
_exptl_crystal_colour orange
_exptl_crystal_density_diffrn 1.282
_exptl_crystal_density_method 'not measured'
_exptl_crystal_description parallelepiped
_exptl_crystal_F_000 1424
_exptl_crystal_size_max 0.47
_exptl_crystal_size_mid 0.36
_exptl_crystal_size_min 0.13
_refine_diff_density_max 0.364
_refine_diff_density_min -0.268
_refine_ls_extinction_method none
_refine_ls_goodness_of_fit_ref 1.137
_refine_ls_hydrogen_treatment constr
_refine_ls_matrix_type full
_refine_ls_number_constraints 136
_refine_ls_number_parameters 463
_refine_ls_number_reflns 6080
_refine_ls_number_restraints 0
_refine_ls_restrained_S_all 1.137
_refine_ls_R_factor_all 0.0982
_refine_ls_R_factor_gt 0.0773
_refine_ls_shift/su_max 0.001
_refine_ls_shift/su_mean 0.000
_refine_ls_structure_factor_coef Fsqd
_refine_ls_weighting_details 'calc w=1/[\s^2^(Fo^2^)+(0.098P)^2^+1.8217P] where P=(Fo^2^+2Fc^2^)/3'
_refine_ls_weighting_scheme calc
_refine_ls_wR_factor_gt 0.1956
_refine_ls_wR_factor_ref 0.2129
_reflns_number_gt 4822
_reflns_number_total 6080
_reflns_threshold_expression I>2sigma(I)
_cod_data_source_file fb2049.cif
_cod_data_source_block I
_cod_original_sg_symbol_Hall -P2ybc
_cod_original_sg_symbol_H-M 'P 21/c'
_cod_database_code 2214183
_cod_database_fobs_code 2214183

loop_
_symmetry_equiv_pos_as_xyz
'x, y, z'
'-x, y+1/2, -z+1/2'
'-x, -y, -z'
'x, -y-1/2, z-1/2'

loop_
_atom_site_type_symbol
_atom_site_label
_atom_site_fract_x
_atom_site_fract_y
_atom_site_fract_z
_atom_site_U_iso_or_equiv
_atom_site_adp_type
_atom_site_calc_flag
_atom_site_refinement_flags
_atom_site_occupancy
N N13 0.8798(3) 0.64005(11) 0.73679(13) 0.0453(6) Uani d . 1
N N10 0.9424(3) 0.73291(11) 0.70030(13) 0.0480(6) Uani d . 1
N N8 0.6017(3) 0.59766(11) 0.52064(13) 0.0466(6) Uani d . 1
O O15 0.7815(3) 0.43645(12) 0.63243(16) 0.0766(7) Uani d . 1
C C19 0.5837(3) 0.61582(14) 0.44793(16) 0.0458(7) Uani d . 1
C C9A 0.8549(3) 0.67390(12) 0.66433(15) 0.0430(6) Uani d . 1
N N11 1.0667(3) 0.71352(12) 0.76823(14) 0.0535(6) Uani d . 1
N N5 0.6045(3) 0.58458(12) 0.63816(14) 0.0539(6) Uani d . 1
C C12 1.0256(3) 0.66285(14) 0.79014(16) 0.0483(7) Uani d . 1
C C9 0.6868(3) 0.68968(13) 0.61452(16) 0.0441(6) Uani d . 1
H H9A 0.6840 0.7157 0.5720 0.053 Uiso calc R 1
H H9B 0.6482 0.7146 0.6457 0.053 Uiso calc R 1
C C30 1.0136(3) 0.58390(14) 0.64662(19) 0.0534(7) Uani d . 1
H H30 1.0219 0.5676 0.6938 0.064 Uiso calc R 1
C C6 0.6678(3) 0.53484(14) 0.61605(17) 0.0496(7) Uani d . 1
C C8A 0.5740(3) 0.63483(14) 0.57988(16) 0.0487(7) Uani d . 1
C C13A 0.7580(3) 0.63447(14) 0.76182(16) 0.0492(7) Uani d . 1
N N7 0.6638(3) 0.53876(11) 0.54741(14) 0.0503(6) Uani d . 1
N N25 0.5507(4) 0.6741(2) 0.22816(19) 0.0823(10) Uani d . 1
C C22 0.5580(4) 0.65315(18) 0.30281(18) 0.0616(9) Uani d . 1
C C1 0.7694(4) 0.65645(16) 0.83336(18) 0.0610(8) Uani d . 1
H H1 0.8577 0.6775 0.8660 0.073 Uiso calc R 1
C C29 0.9337(3) 0.63911(13) 0.61937(16) 0.0449(7) Uani d . 1
O O27 0.5059(4) 0.72786(19) 0.20691(18) 0.1052(11) Uani d . 1
C C35 0.9795(4) 0.77661(14) 0.65434(17) 0.0518(7) Uani d . 1
C C24 0.5323(4) 0.67613(15) 0.41974(18) 0.0577(8) Uani d . 1
H H24 0.5065 0.7040 0.4503 0.069 Uiso calc R 1
C C21 0.6053(4) 0.59292(18) 0.32795(19) 0.0644(9) Uani d . 1
H H21 0.6282 0.5652 0.2962 0.077 Uiso calc R 1
C C36 1.1210(4) 0.77877(17) 0.65089(19) 0.0663(9) Uani d . 1
H H36 1.1990 0.7518 0.6812 0.080 Uiso calc R 1
O O26 0.5892(4) 0.6378(2) 0.18951(18) 0.1127(12) Uani d . 1
C C23 0.5198(4) 0.69428(17) 0.34791(19) 0.0639(9) Uani d . 1
H H23 0.4856 0.7342 0.3298 0.077 Uiso calc R 1
C C14 0.7398(4) 0.48117(16) 0.6684(2) 0.0594(9) Uani d . 1
C C41 1.1213(3) 0.62815(15) 0.85988(17) 0.0535(7) Uani d . 1
C C32 1.0725(4) 0.57616(19) 0.5349(2) 0.0715(10) Uani d . 1
H H32 1.1172 0.5548 0.5064 0.086 Uiso calc R 1
C C20 0.6181(3) 0.57443(16) 0.39974(18) 0.0548(8) Uani d . 1
H H20 0.6499 0.5340 0.4167 0.066 Uiso calc R 1
C C46 1.0849(5) 0.56743(16) 0.8711(2) 0.0724(10) Uani d . 1
H H46 0.9982 0.5484 0.8341 0.087 Uiso calc R 1
C C28 0.4078(3) 0.65696(18) 0.5526(2) 0.0638(9) Uani d . 1
H H28A 0.3959 0.6960 0.5259 0.096 Uiso calc R 1
H H28B 0.3825 0.6622 0.5966 0.096 Uiso calc R 1
H H28C 0.3401 0.6265 0.5181 0.096 Uiso calc R 1
O O18 0.7576(4) 0.48085(13) 0.73454(16) 0.0943(9) Uani d . 1
C C34 0.9279(3) 0.66300(15) 0.54979(17) 0.0523(7) Uani d . 1
H H34 0.8772 0.7005 0.5310 0.063 Uiso calc R 1
C C4 0.5049(4) 0.59495(19) 0.7373(2) 0.0729(10) Uani d . 1
H H4 0.4151 0.5749 0.7045 0.087 Uiso calc R 1
C C37 0.8927(6) 0.85982(17) 0.5618(2) 0.0833(12) Uani d . 1
H H37 0.8159 0.8874 0.5318 0.100 Uiso calc R 1
C C40 0.8653(4) 0.81866(15) 0.61064(19) 0.0628(9) Uani d . 1
H H40 0.7707 0.8189 0.6145 0.075 Uiso calc R 1
C C33 0.9968(4) 0.63152(18) 0.5080(2) 0.0670(10) Uani d . 1
H H33 0.9916 0.6480 0.4614 0.080 Uiso calc R 1
C C2 0.6489(5) 0.6469(2) 0.8558(2) 0.0775(11) Uani d . 1
H H2 0.6571 0.6616 0.9037 0.093 Uiso calc R 1
C C31 1.0814(4) 0.55270(17) 0.6039(2) 0.0680(10) Uani d . 1
H H31 1.1335 0.5154 0.6225 0.082 Uiso calc R 1
C C43 1.3423(4) 0.6215(2) 0.9816(2) 0.0785(11) Uani d . 1
H H43 1.4301 0.6401 1.0184 0.094 Uiso calc R 1
C C42 1.2516(4) 0.65532(18) 0.91650(19) 0.0635(9) Uani d . 1
H H42 1.2777 0.6962 0.9106 0.076 Uiso calc R 1
C C4A 0.6243(3) 0.60306(14) 0.71428(17) 0.0523(7) Uani d . 1
C C3 0.5176(5) 0.6162(2) 0.8082(2) 0.0849(12) Uani d . 1
H H3 0.4377 0.6098 0.8239 0.102 Uiso calc R 1
C C45 1.1766(6) 0.53514(19) 0.9369(2) 0.0909(13) Uani d . 1
H H45 1.1502 0.4944 0.9435 0.109 Uiso calc R 1
C C44 1.3065(6) 0.5615(2) 0.9933(2) 0.0891(13) Uani d . 1
C C39 1.1476(5) 0.8209(2) 0.6026(2) 0.0913(13) Uani d . 1
H H39 1.2439 0.8225 0.6008 0.110 Uiso calc R 1
C C17 1.0267(6) 0.3910(3) 0.7055(3) 0.1157(18) Uani d . 1
H H17A 1.0771 0.3516 0.7231 0.174 Uiso calc R 1
H H17B 1.0629 0.4205 0.7473 0.174 Uiso calc R 1
H H17C 1.0494 0.4060 0.6634 0.174 Uiso calc R 1
C C38 1.0331(6) 0.8603(2) 0.5573(3) 0.0998(16) Uani d . 1
H H38 1.0506 0.8875 0.5233 0.120 Uiso calc R 1
C C16 0.8648(5) 0.3833(2) 0.6798(3) 0.0949(14) Uani d . 1
H H16A 0.8391 0.3794 0.7244 0.114 Uiso calc R 1
H H16B 0.8330 0.3452 0.6496 0.114 Uiso calc R 1
C C47 1.4031(8) 0.5261(3) 1.0664(3) 0.144(3) Uani d . 1
H H47A 1.4097 0.4831 1.0539 0.215 Uiso calc R 1
H H47B 1.3561 0.5289 1.1027 0.215 Uiso calc R 1
H H47C 1.5047 0.5437 1.0890 0.215 Uiso calc R 1

loop_
_atom_site_aniso_label
_atom_site_aniso_U_11
_atom_site_aniso_U_22
_atom_site_aniso_U_33
_atom_site_aniso_U_12
_atom_site_aniso_U_13
_atom_site_aniso_U_23
N13 0.0399(12) 0.0537(14) 0.0384(12) -0.0037(10) 0.0119(10) 0.0001(10)
N10 0.0520(14) 0.0489(14) 0.0373(12) -0.0058(11) 0.0122(11) -0.0026(10)
N8 0.0472(13) 0.0500(14) 0.0382(12) -0.0023(11) 0.0129(10) -0.0002(10)
O15 0.0715(16) 0.0647(15) 0.0899(18) 0.0106(12) 0.0291(14) 0.0220(13)
C19 0.0350(14) 0.0573(17) 0.0407(15) -0.0116(12) 0.0108(12) -0.0036(13)
C9A 0.0445(15) 0.0443(15) 0.0387(14) -0.0038(12) 0.0152(12) -0.0009(11)
N11 0.0525(15) 0.0591(16) 0.0418(13) -0.0064(12) 0.0119(12) -0.0063(11)
N5 0.0505(14) 0.0645(16) 0.0422(13) -0.0104(12) 0.0144(11) 0.0058(12)
C12 0.0461(16) 0.0525(17) 0.0422(16) -0.0015(13) 0.0137(13) -0.0031(13)
C9 0.0458(15) 0.0493(16) 0.0401(14) 0.0010(12) 0.0204(12) 0.0007(12)
C30 0.0425(16) 0.0569(18) 0.0592(19) -0.0051(14) 0.0191(14) -0.0073(14)
C6 0.0340(14) 0.0551(18) 0.0513(18) -0.0118(12) 0.0088(13) -0.0012(14)
C8A 0.0428(15) 0.0590(18) 0.0435(15) -0.0052(13) 0.0169(13) 0.0008(13)
C13A 0.0512(17) 0.0550(17) 0.0423(16) 0.0027(13) 0.0200(13) 0.0063(13)
N7 0.0420(13) 0.0521(14) 0.0485(15) -0.0095(11) 0.0098(11) 0.0021(11)
N25 0.0636(19) 0.129(3) 0.0521(19) -0.027(2) 0.0212(16) 0.006(2)
C22 0.0478(18) 0.091(3) 0.0426(17) -0.0173(17) 0.0153(14) 0.0058(17)
C1 0.064(2) 0.072(2) 0.0452(17) 0.0077(16) 0.0210(16) 0.0023(15)
C29 0.0354(14) 0.0509(16) 0.0479(16) -0.0096(12) 0.0165(12) -0.0086(12)
O27 0.107(2) 0.132(3) 0.076(2) -0.020(2) 0.0358(17) 0.0350(19)
C35 0.0597(19) 0.0485(17) 0.0443(16) -0.0127(14) 0.0182(14) -0.0082(13)
C24 0.0613(19) 0.0615(19) 0.0462(17) -0.0011(15) 0.0177(15) 0.0029(14)
C21 0.0565(19) 0.088(3) 0.0521(19) -0.0121(18) 0.0253(16) -0.0100(18)
C36 0.065(2) 0.076(2) 0.0543(19) -0.0186(17) 0.0199(17) -0.0001(16)
O26 0.114(3) 0.175(3) 0.0635(18) -0.018(2) 0.0513(19) -0.006(2)
C23 0.062(2) 0.071(2) 0.0493(18) -0.0096(17) 0.0131(16) 0.0110(16)
C14 0.0499(18) 0.059(2) 0.057(2) -0.0162(15) 0.0084(15) 0.0109(16)
C41 0.0475(17) 0.0626(19) 0.0445(16) 0.0044(14) 0.0126(14) -0.0033(14)
C32 0.058(2) 0.078(2) 0.091(3) -0.0171(18) 0.044(2) -0.034(2)
C20 0.0450(16) 0.0653(19) 0.0524(18) -0.0071(14) 0.0180(14) -0.0029(15)
C46 0.080(2) 0.058(2) 0.057(2) 0.0063(17) 0.0053(18) -0.0025(16)
C28 0.0415(17) 0.088(2) 0.060(2) 0.0027(16) 0.0188(15) 0.0089(17)
O18 0.125(2) 0.0802(19) 0.0605(18) -0.0032(16) 0.0206(16) 0.0145(13)
C34 0.0443(16) 0.0655(19) 0.0481(17) -0.0104(14) 0.0198(14) -0.0095(14)
C4 0.061(2) 0.102(3) 0.060(2) -0.0136(19) 0.0289(18) 0.0178(19)
C37 0.105(3) 0.060(2) 0.065(2) -0.012(2) 0.014(2) 0.0089(18)
C40 0.076(2) 0.0505(18) 0.0559(19) -0.0041(16) 0.0207(17) -0.0053(15)
C33 0.0561(19) 0.092(3) 0.060(2) -0.0223(19) 0.0308(17) -0.0215(18)
C2 0.087(3) 0.110(3) 0.0479(19) 0.021(2) 0.040(2) 0.0155(19)
C31 0.0472(18) 0.063(2) 0.097(3) -0.0027(15) 0.0322(19) -0.0198(19)
C43 0.060(2) 0.104(3) 0.052(2) 0.015(2) 0.0030(17) -0.0076(19)
C42 0.0533(19) 0.079(2) 0.0517(19) 0.0007(16) 0.0141(16) -0.0066(16)
C4A 0.0506(17) 0.0612(19) 0.0450(16) -0.0048(14) 0.0194(14) 0.0089(14)
C3 0.072(3) 0.126(4) 0.074(3) 0.006(2) 0.046(2) 0.023(2)
C45 0.118(4) 0.062(2) 0.066(2) 0.020(2) 0.011(2) 0.0047(19)
C44 0.107(3) 0.077(3) 0.058(2) 0.035(2) 0.008(2) 0.000(2)
C39 0.083(3) 0.114(3) 0.074(3) -0.033(3) 0.029(2) 0.009(2)
C17 0.095(4) 0.145(5) 0.111(4) 0.035(3) 0.046(3) 0.062(3)
C38 0.113(4) 0.105(3) 0.071(3) -0.041(3) 0.027(3) 0.020(2)
C16 0.078(3) 0.078(3) 0.120(4) 0.008(2) 0.031(3) 0.047(3)
C47 0.170(6) 0.117(4) 0.078(3) 0.051(4) -0.017(3) 0.013(3)

loop_
_atom_type_symbol
_atom_type_description
_atom_type_scat_dispersion_real
_atom_type_scat_dispersion_imag
_atom_type_scat_source
C C 0.0033 0.0016 'International Tables Vol C Tables 4.2.6.8 and 6.1.1.4'
N N 0.0061 0.0033 'International Tables Vol C Tables 4.2.6.8 and 6.1.1.4'
O O 0.0106 0.0060 'International Tables Vol C Tables 4.2.6.8 and 6.1.1.4'
H H 0.0000 0.0000 'International Tables Vol C Tables 4.2.6.8 and 6.1.1.4'

loop_
_geom_angle_atom_site_label_1
_geom_angle_atom_site_label_2
_geom_angle_atom_site_label_3
_geom_angle
C13A N13 C12 118.8(2)
C13A N13 C9A 120.2(2)
C12 N13 C9A 103.2(2)
N11 N10 C35 115.4(2)
N11 N10 C9A 105.4(2)
C35 N10 C9A 120.4(2)
C19 N8 N7 118.8(2)
C19 N8 C8A 128.0(2)
N7 N8 C8A 113.0(2)
C14 O15 C16 116.7(3)
N8 C19 C20 120.3(3)
N8 C19 C24 121.5(3)
C20 C19 C24 118.2(3)
N13 C9A N10 98.2(2)
N13 C9A C9 114.3(2)
N10 C9A C9 109.7(2)
N13 C9A C29 110.1(2)
N10 C9A C29 110.7(2)
C9 C9A C29 113.0(2)
C12 N11 N10 107.1(2)
C6 N5 C4A 128.9(3)
C6 N5 C8A 108.5(2)
C4A N5 C8A 116.9(2)
N11 C12 N13 113.5(2)
N11 C12 C41 124.3(3)
N13 C12 C41 122.0(3)
C9A C9 C8A 117.6(2)
C9A C9 H9A 107.9
C8A C9 H9A 107.9
C9A C9 H9B 107.9
C8A C9 H9B 107.9
H9A C9 H9B 107.2
C29 C30 C31 120.5(3)
C29 C30 H30 119.8
C31 C30 H30 119.8
N7 C6 N5 114.9(3)
N7 C6 C14 122.5(3)
N5 C6 C14 122.6(3)
N8 C8A N5 97.4(2)
N8 C8A C28 112.9(2)
N5 C8A C28 109.9(2)
N8 C8A C9 115.0(2)
N5 C8A C9 110.3(2)
C28 C8A C9 110.5(3)
C1 C13A C4A 118.6(3)
C1 C13A N13 122.8(3)
C4A C13A N13 118.5(3)
C6 N7 N8 105.0(2)
O26 N25 O27 123.2(4)
O26 N25 C22 118.4(4)
O27 N25 C22 118.4(4)
C23 C22 C21 121.1(3)
C23 C22 N25 118.9(4)
C21 C22 N25 120.0(4)
C2 C1 C13A 119.9(3)
C2 C1 H1 120.1
C13A C1 H1 120.1
C30 C29 C34 118.1(3)
C30 C29 C9A 121.7(3)
C34 C29 C9A 120.2(3)
C36 C35 C40 119.4(3)
C36 C35 N10 123.0(3)
C40 C35 N10 117.6(3)
C23 C24 C19 120.8(3)
C23 C24 H24 119.6
C19 C24 H24 119.6
C20 C21 C22 119.6(3)
C20 C21 H21 120.2
C22 C21 H21 120.2
C35 C36 C39 120.0(4)
C35 C36 H36 120.0
C39 C36 H36 120.0
C24 C23 C22 119.6(3)
C24 C23 H23 120.2
C22 C23 H23 120.2
O18 C14 O15 126.1(3)
O18 C14 C6 122.1(4)
O15 C14 C6 111.8(3)
C46 C41 C42 118.3(3)
C46 C41 C12 120.9(3)
C42 C41 C12 120.8(3)
C31 C32 C33 119.4(3)
C31 C32 H32 120.3
C33 C32 H32 120.3
C21 C20 C19 120.6(3)
C21 C20 H20 119.7
C19 C20 H20 119.7
C45 C46 C41 120.3(4)
C45 C46 H46 119.8
C41 C46 H46 119.8
C8A C28 H28A 109.5
C8A C28 H28B 109.5
H28A C28 H28B 109.5
C8A C28 H28C 109.5
H28A C28 H28C 109.5
H28B C28 H28C 109.5
C33 C34 C29 120.8(3)
C33 C34 H34 119.6
C29 C34 H34 119.6
C3 C4 C4A 120.5(4)
C3 C4 H4 119.7
C4A C4 H4 119.7
C38 C37 C40 120.1(4)
C38 C37 H37 119.9
C40 C37 H37 119.9
C37 C40 C35 119.8(4)
C37 C40 H40 120.1
C35 C40 H40 120.1
C32 C33 C34 120.4(3)
C32 C33 H33 119.8
C34 C33 H33 119.8
C3 C2 C1 120.9(3)
C3 C2 H2 119.6
C1 C2 H2 119.6
C32 C31 C30 120.8(3)
C32 C31 H31 119.6
C30 C31 H31 119.6
C44 C43 C42 121.9(4)
C44 C43 H43 119.0
C42 C43 H43 119.0
C43 C42 C41 120.1(4)
C43 C42 H42 120.0
C41 C42 H42 120.0
C4 C4A C13A 120.5(3)
C4 C4A N5 119.5(3)
C13A C4A N5 119.7(3)
C2 C3 C4 119.6(3)
C2 C3 H3 120.2
C4 C3 H3 120.2
C46 C45 C44 121.8(4)
C46 C45 H45 119.1
C44 C45 H45 119.1
C43 C44 C45 117.5(4)
C43 C44 C47 121.3(4)
C45 C44 C47 121.1(5)
C38 C39 C36 120.4(4)
C38 C39 H39 119.8
C36 C39 H39 119.8
C16 C17 H17A 109.5
C16 C17 H17B 109.5
H17A C17 H17B 109.5
C16 C17 H17C 109.5
H17A C17 H17C 109.5
H17B C17 H17C 109.5
C39 C38 C37 120.1(4)
C39 C38 H38 120.0
C37 C38 H38 120.0
C17 C16 O15 110.9(3)
C17 C16 H16A 109.5
O15 C16 H16A 109.5
C17 C16 H16B 109.5
O15 C16 H16B 109.5
H16A C16 H16B 108.0
C44 C47 H47A 109.5
C44 C47 H47B 109.5
H47A C47 H47B 109.5
C44 C47 H47C 109.5
H47A C47 H47C 109.5
H47B C47 H47C 109.5

loop_
_geom_bond_atom_site_label_1
_geom_bond_atom_site_label_2
_geom_bond_distance
_geom_bond_publ_flag
N13 C13A 1.421(4) ?
N13 C12 1.427(4) no
N13 C9A 1.480(3) no
N10 N11 1.407(3) no
N10 C35 1.416(4) ?
N10 C9A 1.514(3) no
N8 C19 1.369(4) ?
N8 N7 1.398(3) no
N8 C8A 1.482(4) no
O15 C14 1.325(4) ?
O15 C16 1.466(4) ?
C19 C20 1.401(4) ?
C19 C24 1.408(4) ?
C9A C9 1.525(4) ?
C9A C29 1.534(4) ?
N11 C12 1.278(4) no
N5 C6 1.370(4) no
N5 C4A 1.428(4) ?
N5 C8A 1.482(4) no
C12 C41 1.463(4) ?
C9 C8A 1.545(4) ?
C9 H9A 0.9700 ?
C9 H9B 0.9700 ?
C30 C29 1.387(4) ?
C30 C31 1.392(4) ?
C30 H30 0.9300 ?
C6 N7 1.284(4) no
C6 C14 1.489(4) ?
C8A C28 1.523(4) ?
C13A C1 1.393(4) ?
C13A C4A 1.394(4) ?
N25 O26 1.220(5) ?
N25 O27 1.238(5) ?
N25 C22 1.454(4) ?
C22 C23 1.373(5) ?
C22 C21 1.386(5) ?
C1 C2 1.387(5) ?
C1 H1 0.9300 ?
C29 C34 1.390(4) ?
C35 C36 1.373(5) ?
C35 C40 1.393(5) ?
C24 C23 1.369(4) ?
C24 H24 0.9300 ?
C21 C20 1.370(4) ?
C21 H21 0.9300 ?
C36 C39 1.377(5) ?
C36 H36 0.9300 ?
C23 H23 0.9300 ?
C14 O18 1.191(4) ?
C41 C46 1.385(5) ?
C41 C42 1.391(4) ?
C32 C31 1.367(5) ?
C32 C33 1.373(5) ?
C32 H32 0.9300 ?
C20 H20 0.9300 ?
C46 C45 1.378(5) ?
C46 H46 0.9300 ?
C28 H28A 0.9600 ?
C28 H28B 0.9600 ?
C28 H28C 0.9600 ?
C34 C33 1.388(4) ?
C34 H34 0.9300 ?
C4 C3 1.373(6) ?
C4 C4A 1.380(4) ?
C4 H4 0.9300 ?
C37 C38 1.370(7) ?
C37 C40 1.376(5) ?
C37 H37 0.9300 ?
C40 H40 0.9300 ?
C33 H33 0.9300 ?
C2 C3 1.373(6) ?
C2 H2 0.9300 ?
C31 H31 0.9300 ?
C43 C44 1.372(6) ?
C43 C42 1.384(5) ?
C43 H43 0.9300 ?
C42 H42 0.9300 ?
C3 H3 0.9300 ?
C45 C44 1.381(6) ?
C45 H45 0.9300 ?
C44 C47 1.514(6) ?
C39 C38 1.369(7) ?
C39 H39 0.9300 ?
C17 C16 1.421(6) ?
C17 H17A 0.9600 ?
C17 H17B 0.9600 ?
C17 H17C 0.9600 ?
C38 H38 0.9300 ?
C16 H16A 0.9700 ?
C16 H16B 0.9700 ?
C47 H47A 0.9600 ?
C47 H47B 0.9600 ?
C47 H47C 0.9600 ?

loop_
_geom_hbond_atom_site_label_D
_geom_hbond_atom_site_label_H
_geom_hbond_atom_site_label_A
_geom_hbond_site_symmetry_A
_geom_hbond_distance_DH
_geom_hbond_distance_HA
_geom_hbond_distance_DA
_geom_hbond_angle_DHA
C16 H16A O18 1_555 0.97 2.34 2.708(6) 101
C20 H20 N7 1_555 0.93 2.42 2.751(4) 101
C30 H30 N13 1_555 0.93 2.40 2.779(4) 104
C46 H46 N13 1_555 0.93 2.61 2.938(4) 101

loop_
_geom_torsion_atom_site_label_1
_geom_torsion_atom_site_label_2
_geom_torsion_atom_site_label_3
_geom_torsion_atom_site_label_4
_geom_torsion
_geom_torsion_publ_flag
N7 N8 C19 C20 4.0(4) ?
C8A N8 C19 C20 178.9(3) ?
N7 N8 C19 C24 -175.4(2) ?
C8A N8 C19 C24 -0.4(4) ?
C13A N13 C9A N10 105.0(3) ?
C12 N13 C9A N10 -30.1(2) ?
C13A N13 C9A C9 -11.0(3) ?
C12 N13 C9A C9 -146.2(2) ?
C13A N13 C9A C29 -139.4(2) ?
C12 N13 C9A C29 85.5(3) ?
N11 N10 C9A N13 34.7(2) ?
C35 N10 C9A N13 167.3(2) ?
N11 N10 C9A C9 154.3(2) ?
C35 N10 C9A C9 -73.1(3) ?
N11 N10 C9A C29 -80.5(3) ?
C35 N10 C9A C29 52.2(3) no
C35 N10 N11 C12 -161.6(2) ?
C9A N10 N11 C12 -26.3(3) ?
N10 N11 C12 N13 5.7(3) ?
N10 N11 C12 C41 -178.6(3) ?
C13A N13 C12 N11 -118.5(3) ?
C9A N13 C12 N11 17.4(3) ?
C13A N13 C12 C41 65.7(4) ?
C9A N13 C12 C41 -158.4(3) ?
N13 C9A C9 C8A -64.3(3) ?
N10 C9A C9 C8A -173.4(2) ?
C29 C9A C9 C8A 62.6(3) ?
C4A N5 C6 N7 -162.1(3) ?
C8A N5 C6 N7 -10.2(3) ?
C4A N5 C6 C14 16.3(4) ?
C8A N5 C6 C14 168.2(2) ?
C19 N8 C8A N5 175.8(2) ?
N7 N8 C8A N5 -9.0(3) ?
C19 N8 C8A C28 60.5(4) no
N7 N8 C8A C28 -124.3(3) ?
C19 N8 C8A C9 -67.7(3) ?
N7 N8 C8A C9 107.5(3) ?
C6 N5 C8A N8 10.7(3) ?
C4A N5 C8A N8 166.4(2) ?
C6 N5 C8A C28 128.5(3) ?
C4A N5 C8A C28 -75.8(3) ?
C6 N5 C8A C9 -109.5(3) ?
C4A N5 C8A C9 46.2(3) ?
C9A C9 C8A N8 -67.1(3) ?
C9A C9 C8A N5 41.8(3) ?
C9A C9 C8A C28 163.5(2) ?
C12 N13 C13A C1 7.0(4) ?
C9A N13 C13A C1 -121.4(3) ?
C12 N13 C13A C4A -169.8(3) ?
C9A N13 C13A C4A 61.7(4) ?
N5 C6 N7 N8 4.0(3) ?
C14 C6 N7 N8 -174.4(2) ?
C19 N8 N7 C6 179.6(2) ?
C8A N8 N7 C6 3.9(3) ?
O26 N25 C22 C23 177.9(3) ?
O27 N25 C22 C23 -2.0(5) ?
O26 N25 C22 C21 -1.1(5) ?
O27 N25 C22 C21 179.0(3) ?
C4A C13A C1 C2 -0.1(5) ?
N13 C13A C1 C2 -177.0(3) ?
C31 C30 C29 C34 -2.0(4) ?
C31 C30 C29 C9A 178.8(3) ?
N13 C9A C29 C30 0.4(3) ?
N10 C9A C29 C30 107.8(3) ?
C9 C9A C29 C30 -128.8(3) ?
N13 C9A C29 C34 -178.9(2) ?
N10 C9A C29 C34 -71.4(3) ?
C9 C9A C29 C34 52.0(3) ?
N11 N10 C35 C36 30.3(4) ?
C9A N10 C35 C36 -98.0(3) ?
N11 N10 C35 C40 -150.2(3) ?
C9A N10 C35 C40 81.6(3) ?
N8 C19 C24 C23 177.8(3) ?
C20 C19 C24 C23 -1.5(4) ?
C23 C22 C21 C20 -1.7(5) ?
N25 C22 C21 C20 177.3(3) ?
C40 C35 C36 C39 -2.1(5) ?
N10 C35 C36 C39 177.4(3) ?
C19 C24 C23 C22 -0.1(5) ?
C21 C22 C23 C24 1.7(5) ?
N25 C22 C23 C24 -177.3(3) ?
C16 O15 C14 O18 -3.5(5) ?
C16 O15 C14 C6 175.3(3) ?
N7 C6 C14 O18 171.9(3) ?
N5 C6 C14 O18 -6.3(5) ?
N7 C6 C14 O15 -7.0(4) ?
N5 C6 C14 O15 174.8(3) ?
N11 C12 C41 C46 -165.7(3) ?
N13 C12 C41 C46 9.7(5) ?
N11 C12 C41 C42 14.2(5) ?
N13 C12 C41 C42 -170.5(3) ?
C22 C21 C20 C19 0.0(5) ?
N8 C19 C20 C21 -177.8(3) ?
C24 C19 C20 C21 1.5(4) ?
C42 C41 C46 C45 -0.2(6) ?
C12 C41 C46 C45 179.6(4) ?
C30 C29 C34 C33 1.6(4) ?
C9A C29 C34 C33 -179.1(3) ?
C38 C37 C40 C35 -1.3(5) ?
C36 C35 C40 C37 3.1(5) ?
N10 C35 C40 C37 -176.5(3) ?
C31 C32 C33 C34 -1.0(5) ?
C29 C34 C33 C32 -0.2(5) ?
C13A C1 C2 C3 -0.2(6) ?
C33 C32 C31 C30 0.7(5) ?
C29 C30 C31 C32 0.8(5) ?
C44 C43 C42 C41 -1.3(6) ?
C46 C41 C42 C43 0.9(5) ?
C12 C41 C42 C43 -179.0(3) ?
C3 C4 C4A C13A -1.8(5) ?
C3 C4 C4A N5 -175.6(3) ?
C1 C13A C4A C4 1.1(5) ?
N13 C13A C4A C4 178.1(3) ?
C1 C13A C4A N5 174.9(3) ?
N13 C13A C4A N5 -8.1(4) ?
C6 N5 C4A C4 -107.8(4) ?
C8A N5 C4A C4 102.3(3) ?
C6 N5 C4A C13A 78.3(4) ?
C8A N5 C4A C13A -71.6(4) ?
C1 C2 C3 C4 -0.5(6) ?
C4A C4 C3 C2 1.4(6) ?
C41 C46 C45 C44 -0.1(7) ?
C42 C43 C44 C45 1.0(7) ?
C42 C43 C44 C47 -177.4(5) ?
C46 C45 C44 C43 -0.3(7) ?
C46 C45 C44 C47 178.1(5) ?
C35 C36 C39 C38 -0.7(6) ?
C36 C39 C38 C37 2.5(7) ?
C40 C37 C38 C39 -1.5(7) ?
C14 O15 C16 C17 -96.1(5) ?

loop_
_cod_related_entry_id
_cod_related_entry_database
_cod_related_entry_code
1 ChemSpider 9860915
